data_7121763
loop_
_publ_author_name
'Volodarsky, Solomon'
'Dobrovetsky, Roman'

_publ_section_title
;
 Ambiphilic geometrically constrained phosphenium cation.
;
_journal_issue 50
_journal_name_full 'Chemical communications (Cambridge, England)'
_journal_page_first 6931
_journal_page_last 6934
_journal_paper_doi 10.1039/c8cc02423e
_journal_volume 54
_journal_year 2018
_chemical_formula_moiety 'C24 B F20, C33 H43 N O2 P'
_chemical_formula_sum 'C57 H43 B F20 N O2 P'
_chemical_formula_weight 1195.70
_space_group_crystal_system triclinic
_space_group_IT_number 2
_space_group_name_Hall '-P 1'
_space_group_name_H-M_alt 'P -1'
_symmetry_space_group_name_Hall '-P 1'
_symmetry_space_group_name_H-M 'P -1'
_atom_sites_solution_hydrogens geom
_atom_sites_solution_primary direct
_atom_sites_solution_secondary difmap
_audit_creation_method SHELXL-2018/1
_audit_update_record
;
2018-03-21 deposited with the CCDC.
2018-05-28 downloaded from the CCDC.
;
_cell_angle_alpha 100.1570(10)
_cell_angle_beta 95.5620(10)
_cell_angle_gamma 112.0120(10)
_cell_formula_units_Z 2
_cell_length_a 12.7541(3)
_cell_length_b 13.6270(3)
_cell_length_c 17.1282(4)
_cell_measurement_reflns_used 35428
_cell_measurement_temperature 110(2)
_cell_measurement_theta_max 28.489
_cell_measurement_theta_min 1.656
_cell_volume 2672.94(11)
_computing_cell_refinement 'Saint, Bruker-AXS'
_computing_data_collection 'Apex2, Bruker-AXS'
_computing_data_reduction 'Saint, Bruker-AXS'
_computing_structure_refinement 'SHELXL-2018/1 (Sheldrick, 2018)'
_computing_structure_solution 'SHELXT 2014/4 (Sheldrick, 2014)'
_diffrn_ambient_temperature 110(2)
_diffrn_detector_area_resol_mean 1.75
_diffrn_measured_fraction_theta_full 0.997
_diffrn_measured_fraction_theta_max 0.991
_diffrn_measurement_device_type 'ApexDuo, Bruker-AXS'
_diffrn_measurement_method '1 deg. \f and \w scans'
_diffrn_radiation_type MoK\a
_diffrn_radiation_wavelength 0.71073
_diffrn_reflns_av_R_equivalents 0.0317
_diffrn_reflns_av_unetI/netI 0.0461
_diffrn_reflns_Laue_measured_fraction_full 0.997
_diffrn_reflns_Laue_measured_fraction_max 0.991
_diffrn_reflns_limit_h_max 17
_diffrn_reflns_limit_h_min -17
_diffrn_reflns_limit_k_max 18
_diffrn_reflns_limit_k_min -18
_diffrn_reflns_limit_l_max 22
_diffrn_reflns_limit_l_min -22
_diffrn_reflns_number 35428
_diffrn_reflns_point_group_measured_fraction_full 0.997
_diffrn_reflns_point_group_measured_fraction_max 0.991
_diffrn_reflns_theta_full 25.242
_diffrn_reflns_theta_max 28.489
_diffrn_reflns_theta_min 1.656
_diffrn_source 'ImuS micro-focus'
_exptl_absorpt_coefficient_mu 0.166
_exptl_absorpt_correction_T_max 0.969
_exptl_absorpt_correction_T_min 0.960
_exptl_absorpt_correction_type multi-scan
_exptl_absorpt_process_details 'Sadabs, Bruker-AXS'
_exptl_crystal_colour colorless
_exptl_crystal_density_diffrn 1.486
_exptl_crystal_description prism
_exptl_crystal_F_000 1216
_exptl_crystal_size_max 0.245
_exptl_crystal_size_mid 0.217
_exptl_crystal_size_min 0.189
_refine_diff_density_max 0.466
_refine_diff_density_min -0.701
_refine_diff_density_rms 0.091
_refine_ls_extinction_method none
_refine_ls_goodness_of_fit_ref 1.019
_refine_ls_hydrogen_treatment constr
_refine_ls_matrix_type full
_refine_ls_number_parameters 751
_refine_ls_number_reflns 13414
_refine_ls_number_restraints 0
_refine_ls_restrained_S_all 1.019
_refine_ls_R_factor_all 0.0686
_refine_ls_R_factor_gt 0.0471
_refine_ls_shift/su_max 0.001
_refine_ls_shift/su_mean 0.000
_refine_ls_structure_factor_coef Fsqd
_refine_ls_weighting_details 'w=1/[\s^2^(Fo^2^)+(0.0862P)^2^+1.1853P] where P=(Fo^2^+2Fc^2^)/3'
_refine_ls_weighting_scheme calc
_refine_ls_wR_factor_gt 0.1301
_refine_ls_wR_factor_ref 0.1556
_reflns_Friedel_coverage 0.000
_reflns_number_gt 10075
_reflns_number_total 13414
_reflns_threshold_expression 'I > 2\s(I)'
_cod_data_source_file c8cc02423e2.cif
_cod_data_source_block rom25
_cod_depositor_comments 'Adding full bibliography for 7121763.cif.'
_cod_original_cell_volume 2672.93(11)
_cod_database_code 7121763
_shelx_shelxl_version_number 2018/1
_shelx_space_group_comment
;
The symmetry employed for this shelxl refinement is uniquely defined
by the following loop, which should always be used as a source of
symmetry information in preference to the above space-group names.
They are only intended as comments.
;
_shelx_estimated_absorpt_t_min 0.961
_shelx_estimated_absorpt_t_max 0.969

loop_
_space_group_symop_operation_xyz
'x, y, z'
'-x, -y, -z'

loop_
_atom_site_label
_atom_site_type_symbol
_atom_site_fract_x
_atom_site_fract_y
_atom_site_fract_z
_atom_site_U_iso_or_equiv
_atom_site_adp_type
_atom_site_occupancy
_atom_site_site_symmetry_order
_atom_site_calc_flag
_atom_site_refinement_flags_posn
_atom_site_refinement_flags_adp
P1 P 0.29042(5) 0.34657(4) 0.13752(3) 0.01694(12) Uani 1 1 d . .
O2 O 0.18171(13) 0.24475(11) 0.15221(8) 0.0183(3) Uani 1 1 d . .
O3 O 0.22103(13) 0.37803(10) 0.06962(8) 0.0184(3) Uani 1 1 d . .
N4 N 0.28330(14) 0.44396(12) 0.22131(9) 0.0126(3) Uani 1 1 d . .
C5 C 0.20956(17) 0.21751(15) 0.22550(11) 0.0151(4) Uani 1 1 d . .
C6 C 0.19174(17) 0.10996(15) 0.22648(11) 0.0161(4) Uani 1 1 d . .
C7 C 0.14033(18) 0.01675(15) 0.15030(12) 0.0185(4) Uani 1 1 d . .
C8 C 0.2169(2) 0.03939(17) 0.08597(12) 0.0230(4) Uani 1 1 d . .
H8A H 0.186372 -0.022941 0.039492 0.034 Uiso 1 1 calc R U
H8B H 0.295316 0.051005 0.108698 0.034 Uiso 1 1 calc R U
H8C H 0.217890 0.104543 0.068737 0.034 Uiso 1 1 calc R U
C9 C 0.01812(19) 0.00380(18) 0.11761(13) 0.0261(5) Uani 1 1 d . .
H9A H 0.020935 0.071856 0.104609 0.039 Uiso 1 1 calc R U
H9B H -0.030232 -0.013594 0.158526 0.039 Uiso 1 1 calc R U
H9C H -0.014226 -0.055113 0.068867 0.039 Uiso 1 1 calc R U
C10 C 0.1332(2) -0.09154(16) 0.16924(13) 0.0257(5) Uani 1 1 d . .
H10A H 0.103410 -0.148895 0.119519 0.039 Uiso 1 1 calc R U
H10B H 0.081734 -0.110655 0.208113 0.039 Uiso 1 1 calc R U
H10C H 0.210035 -0.084059 0.192142 0.039 Uiso 1 1 calc R U
C11 C 0.22459(18) 0.09292(16) 0.30124(12) 0.0180(4) Uani 1 1 d . .
H11 H 0.212979 0.020816 0.304503 0.022 Uiso 1 1 calc R U
C12 C 0.27367(17) 0.17534(15) 0.37192(11) 0.0166(4) Uani 1 1 d . .
C13 C 0.31035(19) 0.14765(16) 0.45020(12) 0.0205(4) Uani 1 1 d . .
C14 C 0.2020(2) 0.07378(19) 0.47621(13) 0.0303(5) Uani 1 1 d . .
H14A H 0.153681 0.113757 0.488907 0.045 Uiso 1 1 calc R U
H14B H 0.224188 0.050829 0.524031 0.045 Uiso 1 1 calc R U
H14C H 0.159044 0.009568 0.432284 0.045 Uiso 1 1 calc R U
C15 C 0.3905(2) 0.0882(2) 0.43545(14) 0.0329(5) Uani 1 1 d . .
H15A H 0.349780 0.020734 0.393953 0.049 Uiso 1 1 calc R U
H15B H 0.414498 0.071001 0.485614 0.049 Uiso 1 1 calc R U
H15C H 0.458472 0.135001 0.417378 0.049 Uiso 1 1 calc R U
C16 C 0.3759(2) 0.24972(18) 0.51755(12) 0.0266(5) Uani 1 1 d . .
H16A H 0.440806 0.299859 0.498821 0.040 Uiso 1 1 calc R U
H16B H 0.404467 0.229377 0.564713 0.040 Uiso 1 1 calc R U
H16C H 0.324261 0.285339 0.532256 0.040 Uiso 1 1 calc R U
C17 C 0.28611(18) 0.27945(15) 0.36788(11) 0.0169(4) Uani 1 1 d . .
H17 H 0.317068 0.336611 0.415115 0.020 Uiso 1 1 calc R U
C18 C 0.25332(17) 0.30120(15) 0.29451(11) 0.0146(4) Uani 1 1 d . .
C19 C 0.26756(16) 0.41317(15) 0.29225(11) 0.0134(4) Uani 1 1 d . .
C20 C 0.26771(17) 0.48907(15) 0.35804(11) 0.0158(4) Uani 1 1 d . .
H20 H 0.256672 0.470027 0.408277 0.019 Uiso 1 1 calc R U
C21 C 0.28408(18) 0.59266(15) 0.34975(11) 0.0180(4) Uani 1 1 d . .
H21 H 0.285990 0.645294 0.394975 0.022 Uiso 1 1 calc R U
C22 C 0.29771(17) 0.62061(15) 0.27650(11) 0.0170(4) Uani 1 1 d . .
H22 H 0.306279 0.691251 0.270998 0.020 Uiso 1 1 calc R U
C23 C 0.29879(16) 0.54537(15) 0.21138(11) 0.0140(4) Uani 1 1 d . .
C24 C 0.31641(16) 0.56807(15) 0.13147(11) 0.0139(4) Uani 1 1 d . .
C25 C 0.36896(17) 0.67616(15) 0.12556(11) 0.0153(4) Uani 1 1 d . .
H25 H 0.395599 0.732804 0.173102 0.018 Uiso 1 1 calc R U
C26 C 0.38277(17) 0.70190(15) 0.05175(11) 0.0146(4) Uani 1 1 d . .
C27 C 0.43685(18) 0.81913(15) 0.04232(11) 0.0167(4) Uani 1 1 d . .
C28 C 0.4569(2) 0.90209(16) 0.12134(12) 0.0252(5) Uani 1 1 d . .
H28A H 0.486344 0.975661 0.111784 0.038 Uiso 1 1 calc R U
H28B H 0.513057 0.896223 0.161577 0.038 Uiso 1 1 calc R U
H28C H 0.384263 0.887413 0.141156 0.038 Uiso 1 1 calc R U
C29 C 0.5522(2) 0.83832(18) 0.01486(15) 0.0307(5) Uani 1 1 d . .
H29A H 0.541025 0.782188 -0.033376 0.046 Uiso 1 1 calc R U
H29B H 0.606237 0.834896 0.058011 0.046 Uiso 1 1 calc R U
H29C H 0.583281 0.910151 0.002375 0.046 Uiso 1 1 calc R U
C30 C 0.3553(2) 0.83561(18) -0.02066(13) 0.0295(5) Uani 1 1 d . .
H30A H 0.346443 0.787643 -0.072925 0.044 Uiso 1 1 calc R U
H30B H 0.386963 0.911501 -0.025236 0.044 Uiso 1 1 calc R U
H30C H 0.280128 0.818249 -0.004154 0.044 Uiso 1 1 calc R U
C31 C 0.34567(17) 0.61576(15) -0.01637(11) 0.0163(4) Uani 1 1 d . .
H31 H 0.357046 0.633044 -0.067105 0.020 Uiso 1 1 calc R U
C32 C 0.29329(17) 0.50659(15) -0.01486(11) 0.0161(4) Uani 1 1 d . .
C33 C 0.2520(2) 0.41564(16) -0.09212(11) 0.0230(5) Uani 1 1 d . .
C34 C 0.2798(2) 0.46223(18) -0.16710(12) 0.0299(5) Uani 1 1 d . .
H34A H 0.251130 0.402629 -0.215438 0.045 Uiso 1 1 calc R U
H34B H 0.363207 0.500874 -0.161571 0.045 Uiso 1 1 calc R U
H34C H 0.242767 0.512763 -0.171870 0.045 Uiso 1 1 calc R U
C35 C 0.1212(2) 0.3528(2) -0.10476(14) 0.0406(7) Uani 1 1 d . .
H35A H 0.083454 0.403157 -0.107425 0.061 Uiso 1 1 calc R U
H35B H 0.101364 0.318094 -0.059684 0.061 Uiso 1 1 calc R U
H35C H 0.095352 0.296902 -0.155252 0.061 Uiso 1 1 calc R U
C36 C 0.3129(3) 0.3384(2) -0.08676(14) 0.0411(7) Uani 1 1 d . .
H36A H 0.288018 0.282029 -0.136935 0.062 Uiso 1 1 calc R U
H36B H 0.293364 0.304159 -0.041420 0.062 Uiso 1 1 calc R U
H36C H 0.396255 0.379517 -0.078489 0.062 Uiso 1 1 calc R U
C37 C 0.27905(17) 0.48555(14) 0.06157(11) 0.0147(4) Uani 1 1 d . .
B38 B 0.81493(19) 0.22231(17) 0.35443(13) 0.0153(4) Uani 1 1 d . .
C39 C 0.76748(18) 0.08880(15) 0.33078(11) 0.0176(4) Uani 1 1 d . .
F40 F 0.56989(11) 0.04741(10) 0.33484(7) 0.0255(3) Uani 1 1 d . .
C40 C 0.65639(19) 0.01473(16) 0.32572(11) 0.0200(4) Uani 1 1 d . .
F41 F 0.51490(13) -0.16367(11) 0.30992(8) 0.0371(4) Uani 1 1 d . .
C41 C 0.6251(2) -0.09709(17) 0.31225(12) 0.0259(5) Uani 1 1 d . .
F42 F 0.67595(17) -0.24742(11) 0.28851(9) 0.0482(5) Uani 1 1 d . .
C42 C 0.7059(2) -0.13916(17) 0.30151(12) 0.0303(6) Uani 1 1 d . .
F43 F 0.89888(16) -0.10965(13) 0.29711(10) 0.0478(4) Uani 1 1 d . .
C43 C 0.8173(2) -0.06998(19) 0.30626(13) 0.0313(6) Uani 1 1 d . .
F44 F 0.95814(12) 0.10463(11) 0.32680(8) 0.0301(3) Uani 1 1 d . .
C44 C 0.8461(2) 0.04054(17) 0.32147(12) 0.0232(4) Uani 1 1 d . .
C45 C 0.88540(17) 0.25089(15) 0.44718(11) 0.0161(4) Uani 1 1 d . .
F46 F 0.70813(10) 0.17219(9) 0.49110(7) 0.0204(3) Uani 1 1 d . .
C46 C 0.82420(17) 0.21746(15) 0.50736(11) 0.0168(4) Uani 1 1 d . .
F47 F 0.80876(12) 0.19495(10) 0.64104(7) 0.0281(3) Uani 1 1 d . .
C47 C 0.87402(19) 0.22796(16) 0.58535(12) 0.0203(4) Uani 1 1 d . .
F48 F 1.04250(13) 0.28348(11) 0.68218(8) 0.0344(3) Uani 1 1 d . .
C48 C 0.9922(2) 0.27318(16) 0.60717(12) 0.0237(5) Uani 1 1 d . .
F49 F 1.17182(11) 0.35296(12) 0.57062(10) 0.0392(4) Uani 1 1 d . .
C49 C 1.05658(18) 0.30733(17) 0.54981(14) 0.0252(5) Uani 1 1 d . .
F50 F 1.07489(11) 0.32987(11) 0.42053(8) 0.0299(3) Uani 1 1 d . .
C50 C 1.00305(18) 0.29530(16) 0.47239(13) 0.0209(4) Uani 1 1 d . .
C51 C 0.89079(17) 0.28011(16) 0.28930(12) 0.0172(4) Uani 1 1 d . .
F52 F 0.95018(11) 0.45288(9) 0.37820(7) 0.0228(3) Uani 1 1 d . .
C52 C 0.94566(18) 0.39312(16) 0.30498(12) 0.0180(4) Uani 1 1 d . .
F53 F 1.04188(11) 0.56026(10) 0.26917(8) 0.0275(3) Uani 1 1 d . .
C53 C 0.99313(18) 0.45072(16) 0.24994(13) 0.0205(4) Uani 1 1 d . .
F54 F 1.03601(12) 0.45090(11) 0.11872(8) 0.0286(3) Uani 1 1 d . .
C54 C 0.99072(18) 0.39575(17) 0.17338(13) 0.0214(4) Uani 1 1 d . .
F55 F 0.93496(11) 0.22876(10) 0.07969(7) 0.0258(3) Uani 1 1 d . .
C55 C 0.93907(18) 0.28404(17) 0.15401(11) 0.0194(4) Uani 1 1 d . .
F56 F 0.83726(11) 0.12002(9) 0.18400(7) 0.0244(3) Uani 1 1 d . .
C56 C 0.89042(18) 0.22928(16) 0.21094(12) 0.0186(4) Uani 1 1 d . .
C57 C 0.71466(16) 0.27140(15) 0.34926(11) 0.0144(4) Uani 1 1 d . .
F58 F 0.63749(11) 0.16369(10) 0.21597(7) 0.0235(3) Uani 1 1 d . .
C58 C 0.63882(18) 0.24331(16) 0.27671(11) 0.0176(4) Uani 1 1 d . .
F59 F 0.49867(12) 0.26321(12) 0.18696(7) 0.0323(3) Uani 1 1 d . .
C59 C 0.56630(18) 0.29346(17) 0.25978(12) 0.0212(4) Uani 1 1 d . .
F60 F 0.50097(11) 0.43213(11) 0.30147(8) 0.0278(3) Uani 1 1 d . .
C60 C 0.56618(18) 0.37757(16) 0.31764(12) 0.0197(4) Uani 1 1 d . .
F61 F 0.63085(11) 0.48467(9) 0.44974(7) 0.0235(3) Uani 1 1 d . .
C61 C 0.63470(17) 0.40611(15) 0.39159(11) 0.0168(4) Uani 1 1 d . .
F62 F 0.77692(10) 0.39432(9) 0.47885(6) 0.0194(2) Uani 1 1 d . .
C62 C 0.70785(17) 0.35487(15) 0.40544(11) 0.0155(4) Uani 1 1 d . .

loop_
_atom_site_aniso_label
_atom_site_aniso_U_11
_atom_site_aniso_U_22
_atom_site_aniso_U_33
_atom_site_aniso_U_23
_atom_site_aniso_U_13
_atom_site_aniso_U_12
P1 0.0221(3) 0.0153(2) 0.0139(2) 0.00399(18) 0.00430(19) 0.0074(2)
O2 0.0267(8) 0.0156(6) 0.0120(6) 0.0044(5) 0.0011(5) 0.0079(6)
O3 0.0271(8) 0.0108(6) 0.0133(6) 0.0043(5) 0.0003(6) 0.0033(6)
N4 0.0144(8) 0.0125(7) 0.0107(7) 0.0043(6) 0.0026(6) 0.0044(6)
C5 0.0177(10) 0.0183(9) 0.0119(8) 0.0071(7) 0.0053(7) 0.0078(8)
C6 0.0179(10) 0.0151(9) 0.0160(8) 0.0031(7) 0.0070(7) 0.0064(8)
C7 0.0218(10) 0.0136(9) 0.0177(9) 0.0017(7) 0.0056(8) 0.0048(8)
C8 0.0304(12) 0.0191(10) 0.0196(9) 0.0022(8) 0.0111(9) 0.0095(9)
C9 0.0234(11) 0.0265(11) 0.0233(10) 0.0006(9) 0.0019(9) 0.0073(9)
C10 0.0341(13) 0.0143(9) 0.0259(10) 0.0033(8) 0.0091(9) 0.0061(9)
C11 0.0240(10) 0.0148(9) 0.0184(9) 0.0064(7) 0.0083(8) 0.0090(8)
C12 0.0204(10) 0.0173(9) 0.0154(8) 0.0089(7) 0.0078(7) 0.0078(8)
C13 0.0300(11) 0.0203(10) 0.0168(9) 0.0108(8) 0.0065(8) 0.0127(9)
C14 0.0404(14) 0.0286(12) 0.0226(10) 0.0159(9) 0.0111(10) 0.0088(11)
C15 0.0465(15) 0.0380(13) 0.0262(11) 0.0102(10) 0.0044(10) 0.0296(12)
C16 0.0404(14) 0.0247(11) 0.0180(9) 0.0091(8) 0.0046(9) 0.0150(10)
C17 0.0214(10) 0.0164(9) 0.0147(8) 0.0063(7) 0.0073(7) 0.0074(8)
C18 0.0171(9) 0.0140(8) 0.0143(8) 0.0052(7) 0.0056(7) 0.0064(7)
C19 0.0141(9) 0.0151(9) 0.0124(8) 0.0068(7) 0.0044(7) 0.0054(7)
C20 0.0178(10) 0.0170(9) 0.0128(8) 0.0066(7) 0.0058(7) 0.0052(8)
C21 0.0229(10) 0.0154(9) 0.0149(8) 0.0024(7) 0.0063(8) 0.0065(8)
C22 0.0211(10) 0.0139(9) 0.0158(8) 0.0051(7) 0.0052(7) 0.0058(8)
C23 0.0153(9) 0.0127(8) 0.0124(8) 0.0050(7) 0.0030(7) 0.0029(7)
C24 0.0167(9) 0.0127(8) 0.0118(8) 0.0043(7) 0.0034(7) 0.0045(7)
C25 0.0194(10) 0.0130(8) 0.0133(8) 0.0032(7) 0.0045(7) 0.0057(8)
C26 0.0168(9) 0.0133(8) 0.0152(8) 0.0057(7) 0.0043(7) 0.0064(7)
C27 0.0222(10) 0.0125(9) 0.0150(8) 0.0060(7) 0.0050(7) 0.0047(8)
C28 0.0396(13) 0.0128(9) 0.0204(10) 0.0047(8) 0.0064(9) 0.0068(9)
C29 0.0314(13) 0.0193(10) 0.0412(13) 0.0100(9) 0.0183(11) 0.0058(9)
C30 0.0447(15) 0.0189(10) 0.0239(10) 0.0085(8) -0.0014(10) 0.0118(10)
C31 0.0230(10) 0.0155(9) 0.0112(8) 0.0055(7) 0.0040(7) 0.0072(8)
C32 0.0209(10) 0.0152(9) 0.0118(8) 0.0028(7) 0.0010(7) 0.0073(8)
C33 0.0391(13) 0.0151(9) 0.0104(8) 0.0015(7) -0.0002(8) 0.0077(9)
C34 0.0522(16) 0.0225(11) 0.0113(9) 0.0029(8) 0.0039(9) 0.0118(11)
C35 0.0457(16) 0.0301(13) 0.0230(11) 0.0058(10) -0.0073(11) -0.0065(12)
C36 0.083(2) 0.0341(13) 0.0200(11) 0.0047(9) 0.0116(12) 0.0381(15)
C37 0.0187(10) 0.0109(8) 0.0138(8) 0.0049(7) 0.0016(7) 0.0044(7)
B38 0.0175(11) 0.0155(10) 0.0143(9) 0.0028(8) 0.0056(8) 0.0076(9)
C39 0.0251(11) 0.0161(9) 0.0134(8) 0.0038(7) 0.0068(8) 0.0092(8)
F40 0.0194(6) 0.0259(6) 0.0268(6) 0.0059(5) 0.0043(5) 0.0043(5)
C40 0.0266(11) 0.0181(9) 0.0131(8) 0.0028(7) 0.0039(8) 0.0069(8)
F41 0.0434(9) 0.0222(7) 0.0251(7) 0.0060(5) -0.0017(6) -0.0079(6)
C41 0.0376(13) 0.0179(10) 0.0120(9) 0.0033(7) 0.0025(8) 0.0003(9)
F42 0.1015(14) 0.0160(6) 0.0299(7) 0.0073(6) 0.0244(8) 0.0227(8)
C42 0.0622(17) 0.0152(10) 0.0157(9) 0.0049(8) 0.0140(10) 0.0156(11)
F43 0.0820(13) 0.0437(9) 0.0531(10) 0.0260(7) 0.0407(9) 0.0505(9)
C43 0.0595(17) 0.0296(12) 0.0226(10) 0.0127(9) 0.0228(11) 0.0308(12)
F44 0.0301(7) 0.0347(7) 0.0396(7) 0.0166(6) 0.0180(6) 0.0219(6)
C44 0.0336(12) 0.0235(10) 0.0192(9) 0.0089(8) 0.0125(9) 0.0151(10)
C45 0.0185(10) 0.0137(8) 0.0179(9) 0.0041(7) 0.0038(7) 0.0080(8)
F46 0.0159(6) 0.0257(6) 0.0175(5) 0.0060(5) 0.0043(5) 0.0050(5)
C46 0.0159(9) 0.0152(9) 0.0179(9) 0.0024(7) 0.0015(7) 0.0056(8)
F47 0.0406(8) 0.0304(7) 0.0164(6) 0.0096(5) 0.0079(5) 0.0151(6)
C47 0.0258(11) 0.0178(9) 0.0186(9) 0.0045(7) 0.0039(8) 0.0099(9)
F48 0.0437(9) 0.0338(7) 0.0248(6) 0.0008(6) -0.0129(6) 0.0217(7)
C48 0.0314(12) 0.0180(10) 0.0210(10) 0.0005(8) -0.0068(9) 0.0137(9)
F49 0.0164(7) 0.0401(8) 0.0529(9) 0.0066(7) -0.0077(6) 0.0076(6)
C49 0.0152(10) 0.0187(10) 0.0367(12) 0.0014(9) -0.0049(9) 0.0058(8)
F50 0.0167(6) 0.0353(7) 0.0399(7) 0.0145(6) 0.0114(6) 0.0085(6)
C50 0.0193(10) 0.0193(10) 0.0265(10) 0.0076(8) 0.0059(8) 0.0087(8)
C51 0.0175(10) 0.0192(9) 0.0182(9) 0.0060(7) 0.0077(7) 0.0092(8)
F52 0.0277(7) 0.0169(6) 0.0216(6) 0.0009(5) 0.0079(5) 0.0074(5)
C52 0.0181(10) 0.0199(9) 0.0177(9) 0.0031(7) 0.0049(7) 0.0097(8)
F53 0.0282(7) 0.0181(6) 0.0359(7) 0.0099(5) 0.0096(6) 0.0065(5)
C53 0.0168(10) 0.0181(9) 0.0295(10) 0.0096(8) 0.0068(8) 0.0078(8)
F54 0.0303(7) 0.0346(7) 0.0278(7) 0.0195(6) 0.0145(6) 0.0127(6)
C54 0.0173(10) 0.0281(11) 0.0252(10) 0.0154(9) 0.0099(8) 0.0106(9)
F55 0.0300(7) 0.0341(7) 0.0169(6) 0.0059(5) 0.0106(5) 0.0151(6)
C55 0.0198(10) 0.0274(10) 0.0154(9) 0.0053(8) 0.0063(8) 0.0133(9)
F56 0.0343(7) 0.0184(6) 0.0213(6) 0.0032(5) 0.0120(5) 0.0103(5)
C56 0.0188(10) 0.0181(9) 0.0206(9) 0.0050(7) 0.0068(8) 0.0085(8)
C57 0.0144(9) 0.0154(9) 0.0126(8) 0.0040(7) 0.0044(7) 0.0043(7)
F58 0.0298(7) 0.0244(6) 0.0131(5) -0.0028(5) 0.0020(5) 0.0108(5)
C58 0.0198(10) 0.0172(9) 0.0141(8) 0.0018(7) 0.0038(7) 0.0061(8)
F59 0.0310(8) 0.0424(8) 0.0210(6) 0.0032(6) -0.0078(5) 0.0168(6)
C59 0.0200(10) 0.0250(10) 0.0166(9) 0.0066(8) 0.0010(8) 0.0065(9)
F60 0.0227(7) 0.0314(7) 0.0371(7) 0.0136(6) 0.0045(6) 0.0169(6)
C60 0.0160(10) 0.0217(10) 0.0250(10) 0.0105(8) 0.0046(8) 0.0090(8)
F61 0.0301(7) 0.0215(6) 0.0240(6) 0.0028(5) 0.0097(5) 0.0159(5)
C61 0.0187(10) 0.0162(9) 0.0179(9) 0.0047(7) 0.0082(7) 0.0080(8)
F62 0.0256(6) 0.0218(6) 0.0108(5) -0.0003(4) 0.0002(4) 0.0121(5)
C62 0.0158(9) 0.0184(9) 0.0111(8) 0.0044(7) 0.0035(7) 0.0049(8)

loop_
_atom_type_symbol
_atom_type_description
_atom_type_scat_dispersion_real
_atom_type_scat_dispersion_imag
_atom_type_scat_source
C C 0.0033 0.0016 'International Tables Vol C Tables 4.2.6.8 and 6.1.1.4'
H H 0.0000 0.0000 'International Tables Vol C Tables 4.2.6.8 and 6.1.1.4'
B B 0.0013 0.0007 'International Tables Vol C Tables 4.2.6.8 and 6.1.1.4'
N N 0.0061 0.0033 'International Tables Vol C Tables 4.2.6.8 and 6.1.1.4'
O O 0.0106 0.0060 'International Tables Vol C Tables 4.2.6.8 and 6.1.1.4'
F F 0.0171 0.0103 'International Tables Vol C Tables 4.2.6.8 and 6.1.1.4'
P P 0.1023 0.0942 'International Tables Vol C Tables 4.2.6.8 and 6.1.1.4'

loop_
_geom_angle_atom_site_label_1
_geom_angle_atom_site_label_2
_geom_angle_atom_site_label_3
_geom_angle
O3 P1 O2 97.37(7)
O3 P1 N4 95.69(7)
O2 P1 N4 94.37(7)
C5 O2 P1 110.57(12)
C37 O3 P1 112.93(12)
C19 N4 C23 123.50(15)
C19 N4 P1 117.84(12)
C23 N4 P1 118.60(12)
C18 C5 C6 122.59(17)
C18 C5 O2 117.18(16)
C6 C5 O2 120.22(16)
C11 C6 C5 115.37(17)
C11 C6 C7 122.10(17)
C5 C6 C7 122.52(17)
C9 C7 C10 108.23(18)
C9 C7 C8 110.61(17)
C10 C7 C8 107.08(17)
C9 C7 C6 109.56(16)
C10 C7 C6 110.96(16)
C8 C7 C6 110.36(16)
C7 C8 H8A 109.5
C7 C8 H8B 109.5
H8A C8 H8B 109.5
C7 C8 H8C 109.5
H8A C8 H8C 109.5
H8B C8 H8C 109.5
C7 C9 H9A 109.5
C7 C9 H9B 109.5
H9A C9 H9B 109.5
C7 C9 H9C 109.5
H9A C9 H9C 109.5
H9B C9 H9C 109.5
C7 C10 H10A 109.5
C7 C10 H10B 109.5
H10A C10 H10B 109.5
C7 C10 H10C 109.5
H10A C10 H10C 109.5
H10B C10 H10C 109.5
C6 C11 C12 124.22(18)
C6 C11 H11 117.9
C12 C11 H11 117.9
C17 C12 C11 117.86(17)
C17 C12 C13 122.49(17)
C11 C12 C13 119.65(17)
C16 C13 C12 111.89(16)
C16 C13 C14 109.70(18)
C12 C13 C14 108.31(18)
C16 C13 C15 107.58(19)
C12 C13 C15 109.46(17)
C14 C13 C15 109.89(18)
C13 C14 H14A 109.5
C13 C14 H14B 109.5
H14A C14 H14B 109.5
C13 C14 H14C 109.5
H14A C14 H14C 109.5
H14B C14 H14C 109.5
C13 C15 H15A 109.5
C13 C15 H15B 109.5
H15A C15 H15B 109.5
C13 C15 H15C 109.5
H15A C15 H15C 109.5
H15B C15 H15C 109.5
C13 C16 H16A 109.5
C13 C16 H16B 109.5
H16A C16 H16B 109.5
C13 C16 H16C 109.5
H16A C16 H16C 109.5
H16B C16 H16C 109.5
C12 C17 C18 120.40(18)
C12 C17 H17 119.8
C18 C17 H17 119.8
C5 C18 C17 119.46(17)
C5 C18 C19 121.47(16)
C17 C18 C19 119.06(16)
N4 C19 C20 118.30(16)
N4 C19 C18 117.62(16)
C20 C19 C18 124.07(16)
C21 C20 C19 119.36(17)
C21 C20 H20 120.3
C19 C20 H20 120.3
C22 C21 C20 120.85(17)
C22 C21 H21 119.6
C20 C21 H21 119.6
C23 C22 C21 119.67(17)
C23 C22 H22 120.2
C21 C22 H22 120.2
N4 C23 C22 118.29(16)
N4 C23 C24 117.77(16)
C22 C23 C24 123.93(16)
C37 C24 C25 119.04(16)
C37 C24 C23 122.08(16)
C25 C24 C23 118.85(16)
C26 C25 C24 121.07(17)
C26 C25 H25 119.5
C24 C25 H25 119.5
C25 C26 C31 117.52(17)
C25 C26 C27 122.78(16)
C31 C26 C27 119.71(16)
C30 C27 C26 108.60(16)
C30 C27 C29 110.30(18)
C26 C27 C29 108.78(16)
C30 C27 C28 108.10(17)
C26 C27 C28 112.11(15)
C29 C27 C28 108.95(18)
C27 C28 H28A 109.5
C27 C28 H28B 109.5
H28A C28 H28B 109.5
C27 C28 H28C 109.5
H28A C28 H28C 109.5
H28B C28 H28C 109.5
C27 C29 H29A 109.5
C27 C29 H29B 109.5
H29A C29 H29B 109.5
C27 C29 H29C 109.5
H29A C29 H29C 109.5
H29B C29 H29C 109.5
C27 C30 H30A 109.5
C27 C30 H30B 109.5
H30A C30 H30B 109.5
C27 C30 H30C 109.5
H30A C30 H30C 109.5
H30B C30 H30C 109.5
C32 C31 C26 124.43(17)
C32 C31 H31 117.8
C26 C31 H31 117.8
C31 C32 C37 115.47(16)
C31 C32 C33 121.98(16)
C37 C32 C33 122.54(17)
C36 C33 C35 110.3(2)
C36 C33 C32 110.00(17)
C35 C33 C32 110.09(19)
C36 C33 C34 107.47(19)
C35 C33 C34 107.59(18)
C32 C33 C34 111.33(16)
C33 C34 H34A 109.5
C33 C34 H34B 109.5
H34A C34 H34B 109.5
C33 C34 H34C 109.5
H34A C34 H34C 109.5
H34B C34 H34C 109.5
C33 C35 H35A 109.5
C33 C35 H35B 109.5
H35A C35 H35B 109.5
C33 C35 H35C 109.5
H35A C35 H35C 109.5
H35B C35 H35C 109.5
C33 C36 H36A 109.5
C33 C36 H36B 109.5
H36A C36 H36B 109.5
C33 C36 H36C 109.5
H36A C36 H36C 109.5
H36B C36 H36C 109.5
C24 C37 C32 122.44(17)
C24 C37 O3 117.27(16)
C32 C37 O3 120.24(16)
C39 B38 C45 101.23(15)
C39 B38 C57 115.33(16)
C45 B38 C57 112.52(15)
C39 B38 C51 112.80(15)
C45 B38 C51 115.96(16)
C57 B38 C51 99.72(14)
C40 C39 C44 113.35(18)
C40 C39 B38 127.18(18)
C44 C39 B38 119.18(18)
F40 C40 C39 121.26(17)
F40 C40 C41 115.10(19)
C39 C40 C41 123.6(2)
F41 C41 C42 120.2(2)
F41 C41 C40 119.8(2)
C42 C41 C40 120.0(2)
F42 C42 C43 120.7(2)
F42 C42 C41 120.2(2)
C43 C42 C41 119.10(19)
F43 C43 C42 120.1(2)
F43 C43 C44 120.4(2)
C42 C43 C44 119.5(2)
F44 C44 C43 116.6(2)
F44 C44 C39 119.06(18)
C43 C44 C39 124.4(2)
C50 C45 C46 113.36(18)
C50 C45 B38 127.25(18)
C46 C45 B38 118.99(17)
F46 C46 C47 115.84(17)
F46 C46 C45 119.78(17)
C47 C46 C45 124.38(19)
F47 C47 C48 119.25(18)
F47 C47 C46 121.04(19)
C48 C47 C46 119.71(19)
F48 C48 C49 121.0(2)
F48 C48 C47 120.8(2)
C49 C48 C47 118.16(19)
F49 C49 C48 118.7(2)
F49 C49 C50 121.1(2)
C48 C49 C50 120.20(19)
F50 C50 C45 120.68(18)
F50 C50 C49 115.13(18)
C45 C50 C49 124.2(2)
C52 C51 C56 112.91(17)
C52 C51 B38 119.59(16)
C56 C51 B38 126.45(17)
F52 C52 C53 116.07(17)
F52 C52 C51 119.16(17)
C53 C52 C51 124.73(18)
F53 C53 C52 121.10(18)
F53 C53 C54 119.22(18)
C52 C53 C54 119.68(19)
F54 C54 C55 120.89(19)
F54 C54 C53 120.39(19)
C55 C54 C53 118.71(18)
F55 C55 C54 119.80(18)
F55 C55 C56 120.50(18)
C54 C55 C56 119.69(18)
F56 C56 C55 114.52(17)
F56 C56 C51 121.18(17)
C55 C56 C51 124.26(18)
C62 C57 C58 112.85(17)
C62 C57 B38 126.82(17)
C58 C57 B38 119.29(16)
F58 C58 C59 115.98(17)
F58 C58 C57 119.08(17)
C59 C58 C57 124.90(18)
F59 C59 C60 120.10(18)
F59 C59 C58 120.77(18)
C60 C59 C58 119.10(18)
F60 C60 C61 120.37(18)
F60 C60 C59 120.55(18)
C61 C60 C59 119.08(18)
F61 C61 C60 119.41(17)
F61 C61 C62 120.81(17)
C60 C61 C62 119.78(17)
F62 C62 C61 114.74(16)
F62 C62 C57 121.05(17)
C61 C62 C57 124.19(17)

loop_
_geom_bond_atom_site_label_1
_geom_bond_atom_site_label_2
_geom_bond_distance
P1 O3 1.6065(14)
P1 O2 1.6308(15)
P1 N4 1.8091(16)
O2 C5 1.420(2)
O3 C37 1.411(2)
N4 C19 1.363(2)
N4 C23 1.365(2)
C5 C18 1.389(3)
C5 C6 1.400(3)
C6 C11 1.394(3)
C6 C7 1.540(3)
C7 C9 1.537(3)
C7 C10 1.538(3)
C7 C8 1.538(3)
C8 H8A 0.9800
C8 H8B 0.9800
C8 H8C 0.9800
C9 H9A 0.9800
C9 H9B 0.9800
C9 H9C 0.9800
C10 H10A 0.9800
C10 H10B 0.9800
C10 H10C 0.9800
C11 C12 1.402(3)
C11 H11 0.9500
C12 C17 1.382(3)
C12 C13 1.532(3)
C13 C16 1.530(3)
C13 C14 1.535(3)
C13 C15 1.538(3)
C14 H14A 0.9800
C14 H14B 0.9800
C14 H14C 0.9800
C15 H15A 0.9800
C15 H15B 0.9800
C15 H15C 0.9800
C16 H16A 0.9800
C16 H16B 0.9800
C16 H16C 0.9800
C17 C18 1.401(3)
C17 H17 0.9500
C18 C19 1.476(2)
C19 C20 1.388(3)
C20 C21 1.383(3)
C20 H20 0.9500
C21 C22 1.382(3)
C21 H21 0.9500
C22 C23 1.381(3)
C22 H22 0.9500
C23 C24 1.475(2)
C24 C37 1.392(2)
C24 C25 1.398(2)
C25 C26 1.380(3)
C25 H25 0.9500
C26 C31 1.399(3)
C26 C27 1.530(2)
C27 C30 1.530(3)
C27 C29 1.531(3)
C27 C28 1.533(3)
C28 H28A 0.9800
C28 H28B 0.9800
C28 H28C 0.9800
C29 H29A 0.9800
C29 H29B 0.9800
C29 H29C 0.9800
C30 H30A 0.9800
C30 H30B 0.9800
C30 H30C 0.9800
C31 C32 1.390(3)
C31 H31 0.9500
C32 C37 1.403(3)
C32 C33 1.537(3)
C33 C36 1.534(3)
C33 C35 1.535(4)
C33 C34 1.544(3)
C34 H34A 0.9800
C34 H34B 0.9800
C34 H34C 0.9800
C35 H35A 0.9800
C35 H35B 0.9800
C35 H35C 0.9800
C36 H36A 0.9800
C36 H36B 0.9800
C36 H36C 0.9800
B38 C39 1.646(3)
B38 C45 1.651(3)
B38 C57 1.653(3)
B38 C51 1.658(3)
C39 C40 1.381(3)
C39 C44 1.397(3)
F40 C40 1.348(2)
C40 C41 1.392(3)
F41 C41 1.349(3)
C41 C42 1.367(4)
F42 C42 1.348(2)
C42 C43 1.364(4)
F43 C43 1.350(3)
C43 C44 1.378(3)
F44 C44 1.351(3)
C45 C50 1.380(3)
C45 C46 1.391(3)
F46 C46 1.351(2)
C46 C47 1.382(3)
F47 C47 1.353(2)
C47 C48 1.380(3)
F48 C48 1.338(2)
C48 C49 1.374(3)
F49 C49 1.345(2)
C49 C50 1.384(3)
F50 C50 1.354(2)
C51 C52 1.394(3)
C51 C56 1.396(3)
F52 C52 1.353(2)
C52 C53 1.374(3)
F53 C53 1.347(2)
C53 C54 1.382(3)
F54 C54 1.343(2)
C54 C55 1.374(3)
F55 C55 1.345(2)
C55 C56 1.385(3)
F56 C56 1.353(2)
C57 C62 1.390(3)
C57 C58 1.396(3)
F58 C58 1.358(2)
C58 C59 1.378(3)
F59 C59 1.347(2)
C59 C60 1.377(3)
F60 C60 1.346(2)
C60 C61 1.370(3)
F61 C61 1.347(2)
C61 C62 1.385(3)
F62 C62 1.356(2)
